data_7020014
loop_
_publ_author_name
'Oresmaa, Larisa'
'Tarvainen, Heli'
'Machal, Kalle'
'Haukka, Matti'

_publ_section_title
;
 Ruthenium imidazole oxime carbonyls and their activities as CO-releasing
 molecules.
;
_journal_issue 36
_journal_name_full 'Dalton transactions (Cambridge, England : 2003)'
_journal_page_first 11170
_journal_page_last 11175
_journal_paper_doi 10.1039/c2dt31002c
_journal_volume 41
_journal_year 2012
_chemical_formula_moiety 'C10 H4 Cl3 N3 O7 Ru2, C2 H6 O'
_chemical_formula_sum 'C12 H10 Cl3 N3 O8 Ru2'
_chemical_formula_weight 632.72
_chemical_name_systematic
;
?
;
_space_group_IT_number 2
_symmetry_cell_setting triclinic
_symmetry_space_group_name_Hall '-P 1'
_symmetry_space_group_name_H-M 'P -1'
_atom_sites_solution_hydrogens mixed
_atom_sites_solution_primary direct
_atom_sites_solution_secondary difmap
_audit_creation_method SHELXL-97
_cell_angle_alpha 84.991(2)
_cell_angle_beta 86.171(4)
_cell_angle_gamma 69.282(3)
_cell_formula_units_Z 2
_cell_length_a 8.6104(4)
_cell_length_b 10.8098(5)
_cell_length_c 12.1232(6)
_cell_measurement_reflns_used 19137
_cell_measurement_temperature 120(2)
_cell_measurement_theta_max 27.48
_cell_measurement_theta_min 1.00
_cell_volume 1050.61(9)
_computing_cell_refinement 'Denzo/Scalepack (Otwinowski & Minor, 1997)'
_computing_data_collection 'Collect (Bruker AXS BV, 1997-2004)'
_computing_data_reduction 'Denzo/Scalepack (Otwinowski & Minor, 1997)'
_computing_molecular_graphics 'Diamond v.3.1d (Brandenburg, 2006)'
_computing_publication_material 'SHELXL-97 (Sheldrick, 1997)'
_computing_structure_refinement 'SHELXL-97 (Sheldrick, 1997)'
_computing_structure_solution 'SIR97 (Altomare et al., 1997)'
_diffrn_ambient_temperature 120(2)
_diffrn_detector_area_resol_mean 9
_diffrn_measured_fraction_theta_full 0.996
_diffrn_measured_fraction_theta_max 0.996
_diffrn_measurement_device '95mm CCD camera on \k-goniostat'
_diffrn_measurement_device_type 'Nonius KappaCCD'
_diffrn_measurement_method '\f scans and \w scans with \k offset'
_diffrn_radiation_monochromator 'horizontally mounted graphite crystal'
_diffrn_radiation_source 'fine-focus sealed tube'
_diffrn_radiation_type MoK\a
_diffrn_radiation_wavelength 0.71069
_diffrn_reflns_av_R_equivalents 0.0607
_diffrn_reflns_av_sigmaI/netI 0.0640
_diffrn_reflns_limit_h_max 10
_diffrn_reflns_limit_h_min -11
_diffrn_reflns_limit_k_max 14
_diffrn_reflns_limit_k_min -13
_diffrn_reflns_limit_l_max 15
_diffrn_reflns_limit_l_min -15
_diffrn_reflns_number 19137
_diffrn_reflns_theta_full 27.47
_diffrn_reflns_theta_max 27.47
_diffrn_reflns_theta_min 2.53
_exptl_absorpt_coefficient_mu 1.861
_exptl_absorpt_correction_T_max 0.9243
_exptl_absorpt_correction_T_min 0.7926
_exptl_absorpt_correction_type multi-scan
_exptl_absorpt_process_details 'Xprep in Shelxtl v.6.14-1 (Sheldrick, 2005)'
_exptl_crystal_colour colorless
_exptl_crystal_density_diffrn 2.000
_exptl_crystal_density_method 'not measured'
_exptl_crystal_description block
_exptl_crystal_F_000 612
_exptl_crystal_size_max 0.13
_exptl_crystal_size_mid 0.06
_exptl_crystal_size_min 0.04
_refine_diff_density_max 0.928
_refine_diff_density_min -0.606
_refine_diff_density_rms 0.131
_refine_ls_extinction_method none
_refine_ls_goodness_of_fit_ref 1.029
_refine_ls_hydrogen_treatment constr
_refine_ls_matrix_type full
_refine_ls_number_parameters 255
_refine_ls_number_reflns 4787
_refine_ls_number_restraints 1
_refine_ls_restrained_S_all 1.029
_refine_ls_R_factor_all 0.0624
_refine_ls_R_factor_gt 0.0342
_refine_ls_shift/su_max 0.001
_refine_ls_shift/su_mean 0.000
_refine_ls_structure_factor_coef Fsqd
_refine_ls_weighting_details 'calc w=1/[\s^2^(Fo^2^)+(0.0187P)^2^+0.0000P] where P=(Fo^2^+2Fc^2^)/3'
_refine_ls_weighting_scheme calc
_refine_ls_wR_factor_gt 0.0560
_refine_ls_wR_factor_ref 0.0628
_reflns_number_gt 3526
_reflns_number_total 4787
_reflns_threshold_expression >2sigma(I)
_cod_data_source_file c2dt31002c.txt
_cod_data_source_block 5
_cod_database_code 7020014

loop_
_symmetry_equiv_pos_as_xyz
'x, y, z'
'-x, -y, -z'

loop_
_atom_site_label
_atom_site_type_symbol
_atom_site_fract_x
_atom_site_fract_y
_atom_site_fract_z
_atom_site_U_iso_or_equiv
_atom_site_adp_type
_atom_site_occupancy
_atom_site_symmetry_multiplicity
_atom_site_calc_flag
_atom_site_refinement_flags
Ru1 Ru -0.18086(3) 0.23855(3) 0.68364(2) 0.01951(8) Uani 1 1 d .
Ru2 Ru 0.33496(3) -0.05904(3) 0.78574(2) 0.01934(8) Uani 1 1 d .
Cl2 Cl -0.24871(11) 0.45034(9) 0.75696(8) 0.0298(2) Uani 1 1 d .
Cl3 Cl 0.57812(10) -0.02217(9) 0.70751(8) 0.0321(2) Uani 1 1 d .
Cl4 Cl 0.34129(12) -0.18913(9) 0.63399(8) 0.0314(2) Uani 1 1 d .
O1 O -0.5253(3) 0.3386(3) 0.5894(2) 0.0384(7) Uani 1 1 d .
O3 O -0.0780(3) -0.0369(3) 0.5998(2) 0.0312(6) Uani 1 1 d .
O4 O 0.0503(3) 0.1883(2) 0.75187(18) 0.0203(5) Uani 1 1 d .
O5 O -0.3194(3) 0.1568(3) 0.9041(2) 0.0372(7) Uani 1 1 d .
O11 O 0.0230(3) -0.1033(3) 0.8817(2) 0.0434(7) Uani 1 1 d .
O12 O 0.5658(3) -0.3111(3) 0.9075(2) 0.0374(7) Uani 1 1 d .
O13 O 0.3271(3) 0.1167(3) 0.9697(2) 0.0359(7) Uani 1 1 d .
O14 O 0.1566(3) 0.4046(2) 0.7694(2) 0.0300(6) Uani 1 1 d .
H14O H 0.0960 0.3468 0.7706 0.045 Uiso 1 1 d R
N1 N 0.1891(3) 0.1102(3) 0.6941(2) 0.0196(6) Uani 1 1 d .
N2 N -0.0642(3) 0.3047(3) 0.5466(2) 0.0202(6) Uani 1 1 d .
N3 N -0.0026(4) 0.4051(3) 0.3948(2) 0.0273(7) Uani 1 1 d D
H3N H -0.0301 0.4597 0.3392 0.033 Uiso 1 1 d RD
C1 C -0.3956(5) 0.2977(4) 0.6234(3) 0.0269(8) Uani 1 1 d .
C3 C -0.1204(4) 0.0668(4) 0.6284(3) 0.0228(8) Uani 1 1 d .
C4 C -0.2691(4) 0.1833(3) 0.8209(3) 0.0254(8) Uani 1 1 d .
C7 C 0.2176(4) 0.1460(3) 0.5933(3) 0.0209(8) Uani 1 1 d .
H7 H 0.3210 0.0961 0.5595 0.025 Uiso 1 1 calc R
C8 C 0.1072(4) 0.2551(3) 0.5261(3) 0.0201(8) Uani 1 1 d .
C9 C 0.1435(5) 0.3182(3) 0.4315(3) 0.0250(8) Uani 1 1 d .
H9 H 0.2506 0.3041 0.3977 0.030 Uiso 1 1 calc R
C10 C -0.1249(4) 0.3937(3) 0.4655(3) 0.0236(8) Uani 1 1 d .
H10 H -0.2396 0.4436 0.4577 0.028 Uiso 1 1 calc R
C11 C 0.1392(4) -0.0868(3) 0.8451(3) 0.0271(8) Uani 1 1 d .
C12 C 0.4793(4) -0.2193(4) 0.8634(3) 0.0255(8) Uani 1 1 d .
C13 C 0.3306(4) 0.0503(4) 0.9014(3) 0.0255(8) Uani 1 1 d .
C14 C 0.1406(6) 0.4599(4) 0.8741(3) 0.0456(11) Uani 1 1 d .
H14A H 0.1710 0.3880 0.9339 0.055 Uiso 1 1 calc R
H14B H 0.0239 0.5176 0.8883 0.055 Uiso 1 1 calc R
C15 C 0.2524(7) 0.5388(5) 0.8735(4) 0.0630(15) Uani 1 1 d .
H15A H 0.3681 0.4802 0.8631 0.094 Uiso 1 1 calc R
H15B H 0.2382 0.5799 0.9441 0.094 Uiso 1 1 calc R
H15C H 0.2241 0.6080 0.8127 0.094 Uiso 1 1 calc R

loop_
_atom_site_aniso_label
_atom_site_aniso_U_11
_atom_site_aniso_U_22
_atom_site_aniso_U_33
_atom_site_aniso_U_23
_atom_site_aniso_U_13
_atom_site_aniso_U_12
Ru1 0.01869(15) 0.02115(16) 0.01852(16) -0.00113(12) 0.00042(12) -0.00703(12)
Ru2 0.01917(15) 0.01921(16) 0.01890(16) -0.00015(12) -0.00104(12) -0.00602(12)
Cl2 0.0308(5) 0.0231(5) 0.0325(5) -0.0056(4) 0.0043(4) -0.0059(4)
Cl3 0.0204(4) 0.0369(6) 0.0391(6) 0.0004(4) 0.0021(4) -0.0113(4)
Cl4 0.0408(5) 0.0260(5) 0.0267(5) -0.0060(4) -0.0046(4) -0.0092(4)
O1 0.0245(15) 0.0466(18) 0.0376(17) -0.0074(14) -0.0047(13) -0.0027(13)
O3 0.0318(15) 0.0319(16) 0.0344(16) -0.0109(13) 0.0063(12) -0.0160(13)
O4 0.0171(12) 0.0217(13) 0.0200(13) -0.0049(10) 0.0009(10) -0.0035(10)
O5 0.0418(16) 0.0448(18) 0.0267(16) 0.0000(13) 0.0078(13) -0.0195(14)
O11 0.0310(16) 0.0437(18) 0.054(2) 0.0126(15) 0.0047(14) -0.0162(14)
O12 0.0444(17) 0.0243(15) 0.0324(17) -0.0014(13) -0.0099(13) 0.0030(13)
O13 0.0405(16) 0.0346(16) 0.0312(16) -0.0091(13) -0.0090(13) -0.0086(13)
O14 0.0394(15) 0.0260(15) 0.0262(15) 0.0011(12) -0.0051(12) -0.0136(12)
N1 0.0166(14) 0.0211(16) 0.0219(17) -0.0014(13) 0.0022(12) -0.0081(12)
N2 0.0231(15) 0.0181(15) 0.0188(16) -0.0008(13) -0.0033(12) -0.0059(13)
N3 0.0412(19) 0.0222(17) 0.0183(17) 0.0047(13) -0.0033(14) -0.0120(15)
C1 0.027(2) 0.028(2) 0.024(2) -0.0026(17) 0.0035(17) -0.0084(18)
C3 0.0193(18) 0.037(2) 0.0164(19) 0.0033(17) -0.0005(14) -0.0164(17)
C4 0.0248(19) 0.025(2) 0.027(2) -0.0057(17) 0.0006(17) -0.0085(16)
C7 0.0203(17) 0.023(2) 0.022(2) -0.0037(16) 0.0028(15) -0.0113(16)
C8 0.0228(18) 0.0194(19) 0.0205(19) -0.0022(15) 0.0007(15) -0.0102(15)
C9 0.033(2) 0.022(2) 0.021(2) -0.0035(16) 0.0043(16) -0.0106(17)
C10 0.0283(19) 0.023(2) 0.021(2) -0.0013(16) -0.0019(16) -0.0100(16)
C11 0.029(2) 0.024(2) 0.024(2) 0.0048(16) -0.0038(17) -0.0051(17)
C12 0.0247(19) 0.029(2) 0.024(2) -0.0083(18) 0.0001(16) -0.0095(18)
C13 0.0222(18) 0.026(2) 0.026(2) 0.0081(17) -0.0057(16) -0.0062(16)
C14 0.064(3) 0.044(3) 0.032(3) 0.002(2) -0.009(2) -0.024(2)
C15 0.100(4) 0.050(3) 0.055(3) -0.005(3) -0.019(3) -0.043(3)

loop_
_atom_type_symbol
_atom_type_description
_atom_type_scat_dispersion_real
_atom_type_scat_dispersion_imag
_atom_type_scat_source
C C 0.0033 0.0016 'International Tables Vol C Tables 4.2.6.8 and 6.1.1.4'
H H 0.0000 0.0000 'International Tables Vol C Tables 4.2.6.8 and 6.1.1.4'
N N 0.0061 0.0033 'International Tables Vol C Tables 4.2.6.8 and 6.1.1.4'
O O 0.0106 0.0060 'International Tables Vol C Tables 4.2.6.8 and 6.1.1.4'
Cl Cl 0.1484 0.1585 'International Tables Vol C Tables 4.2.6.8 and 6.1.1.4'
Ru Ru -1.2594 0.8363 'International Tables Vol C Tables 4.2.6.8 and 6.1.1.4'

loop_
_geom_angle_atom_site_label_1
_geom_angle_atom_site_label_2
_geom_angle_atom_site_label_3
_geom_angle
_geom_angle_publ_flag
C1 Ru1 C3 93.00(15) ?
C1 Ru1 C4 90.17(15) yes
C3 Ru1 C4 92.41(14) ?
C1 Ru1 O4 175.78(12) ?
C3 Ru1 O4 91.15(11) ?
C4 Ru1 O4 90.41(12) ?
C1 Ru1 N2 95.91(13) ?
C3 Ru1 N2 91.37(12) ?
C4 Ru1 N2 172.67(12) ?
O4 Ru1 N2 83.23(10) yes
C1 Ru1 Cl2 88.89(11) ?
C3 Ru1 Cl2 178.02(11) yes
C4 Ru1 Cl2 87.00(10) ?
O4 Ru1 Cl2 86.97(6) ?
N2 Ru1 Cl2 89.01(7) ?
C1 Ru1 Ru2 157.47(11) ?
C3 Ru1 Ru2 64.79(10) ?
C4 Ru1 Ru2 87.22(11) ?
O4 Ru1 Ru2 26.75(6) ?
N2 Ru1 Ru2 88.71(8) ?
Cl2 Ru1 Ru2 113.28(2) ?
C11 Ru2 C13 91.68(15) ?
C11 Ru2 C12 92.72(15) ?
C13 Ru2 C12 93.59(14) ?
C11 Ru2 N1 89.72(13) ?
C13 Ru2 N1 88.61(13) ?
C12 Ru2 N1 176.66(13) yes
C11 Ru2 Cl3 178.79(12) yes
C13 Ru2 Cl3 88.95(10) ?
C12 Ru2 Cl3 88.27(10) ?
N1 Ru2 Cl3 89.26(7) ?
C11 Ru2 Cl4 89.90(11) ?
C13 Ru2 Cl4 177.43(11) yes
C12 Ru2 Cl4 88.37(10) ?
N1 Ru2 Cl4 89.36(8) ?
Cl3 Ru2 Cl4 89.44(3) ?
C11 Ru2 Ru1 60.49(11) ?
C13 Ru2 Ru1 88.80(10) ?
C12 Ru2 Ru1 153.17(10) ?
N1 Ru2 Ru1 29.25(7) ?
Cl3 Ru2 Ru1 118.50(3) ?
Cl4 Ru2 Ru1 90.21(2) ?
N1 O4 Ru1 118.69(17) ?
C14 O14 H14O 110.7 ?
C7 N1 O4 119.4(3) ?
C7 N1 Ru2 126.5(2) ?
O4 N1 Ru2 114.11(19) ?
C10 N2 C8 106.0(3) ?
C10 N2 Ru1 131.1(2) ?
C8 N2 Ru1 122.8(2) ?
C10 N3 C9 108.2(3) ?
C10 N3 H3N 117.6 ?
C9 N3 H3N 134.2 ?
O1 C1 Ru1 176.8(3) ?
O3 C3 Ru1 176.3(3) ?
O5 C4 Ru1 176.0(3) ?
N1 C7 C8 126.3(3) ?
N1 C7 H7 116.8 ?
C8 C7 H7 116.8 ?
C9 C8 N2 108.4(3) ?
C9 C8 C7 128.8(3) ?
N2 C8 C7 122.6(3) ?
N3 C9 C8 106.6(3) ?
N3 C9 H9 126.7 ?
C8 C9 H9 126.7 ?
N2 C10 N3 110.8(3) ?
N2 C10 H10 124.6 ?
N3 C10 H10 124.6 ?
O11 C11 Ru2 179.2(3) ?
O12 C12 Ru2 178.4(3) ?
O13 C13 Ru2 179.2(3) ?
O14 C14 C15 109.3(3) ?
O14 C14 H14A 109.8 ?
C15 C14 H14A 109.8 ?
O14 C14 H14B 109.8 ?
C15 C14 H14B 109.8 ?
H14A C14 H14B 108.3 ?
C14 C15 H15A 109.5 ?
C14 C15 H15B 109.5 ?
H15A C15 H15B 109.5 ?
C14 C15 H15C 109.5 ?
H15A C15 H15C 109.5 ?
H15B C15 H15C 109.5 ?

loop_
_geom_bond_atom_site_label_1
_geom_bond_atom_site_label_2
_geom_bond_distance
_geom_bond_publ_flag
Ru1 C1 1.903(4) yes
Ru1 C3 1.911(4) yes
Ru1 C4 1.919(4) yes
Ru1 O4 2.078(2) yes
Ru1 N2 2.088(3) yes
Ru1 Cl2 2.3901(9) yes
Ru1 Ru2 4.6407(5) yes
Ru2 C11 1.900(4) yes
Ru2 C13 1.902(4) yes
Ru2 C12 1.944(4) yes
Ru2 N1 2.089(3) yes
Ru2 Cl3 2.3877(9) yes
Ru2 Cl4 2.3978(9) yes
O1 C1 1.138(4) ?
O3 C3 1.128(4) ?
O4 N1 1.382(3) yes
O5 C4 1.124(4) ?
O11 C11 1.132(4) ?
O12 C12 1.124(4) ?
O13 C13 1.133(4) ?
O14 C14 1.428(4) ?
O14 H14O 0.9436 ?
N1 C7 1.284(4) yes
N2 C10 1.309(4) ?
N2 C8 1.394(4) ?
N3 C10 1.346(4) ?
N3 C9 1.352(5) ?
N3 H3N 0.8439 ?
C7 C8 1.449(5) yes
C7 H7 0.9500 ?
C8 C9 1.358(5) ?
C9 H9 0.9500 ?
C10 H10 0.9500 ?
C14 C15 1.495(5) ?
C14 H14A 0.9900 ?
C14 H14B 0.9900 ?
C15 H15A 0.9800 ?
C15 H15B 0.9800 ?
C15 H15C 0.9800 ?

loop_
_geom_hbond_atom_site_label_D
_geom_hbond_atom_site_label_H
_geom_hbond_atom_site_label_A
_geom_hbond_distance_DH
_geom_hbond_distance_HA
_geom_hbond_distance_DA
_geom_hbond_angle_DHA
_geom_hbond_site_symmetry_A
_geom_hbond_publ_flag
O14 H14O O4 0.94 1.92 2.824(3) 158.9 . yes
O14 H14O N1 0.94 2.63 3.299(3) 128.4 . yes
O14 H14O Cl2 0.94 2.79 3.359(3) 119.9 . yes
N3 H3N O14 0.84 1.95 2.769(4) 163.6 2_566 yes
N3 H3N Cl2 0.84 3.02 3.445(3) 113.2 2_566 yes
